data_7042825
loop_
_publ_author_name
'Sol\'is-Huitr\'on, Josu\'e'
'Z\'u\~niga-Villarreal, No\'e'
'Mart\'inez-Otero, Diego'
'Barquera-Lozada, Jose Enrique'

_publ_section_title
;
 Delocalized and Localized Donating- Accepting Mn-C Interactions in
 Half-Sandwich Cyclopentadienyl and Pentadienyl Complexes
;
_journal_name_full 'Dalton Trans.'
_journal_paper_doi 10.1039/C7DT00499K
_journal_year 2017
_chemical_formula_moiety 'C50 H50 Mn2 O4 P2'
_chemical_formula_sum 'C50 H50 Mn2 O4 P2'
_chemical_formula_weight 886.72
_chemical_name_systematic
;
 ?
;
_chemical_properties_physical ', Air-sensitive,Moisture-sensitive,Oxygen-sensitive'
_space_group_crystal_system monoclinic
_space_group_IT_number 14
_space_group_name_Hall '-P 2ybc'
_space_group_name_H-M_alt 'P 1 21/c 1'
_symmetry_space_group_name_Hall '-P 2ybc'
_symmetry_space_group_name_H-M 'P 1 21/c 1'
_atom_sites_solution_hydrogens geom
_atom_sites_solution_primary direct
_atom_sites_solution_secondary difmap
_audit_creation_method SHELXL-2014
_audit_update_record
;
2016-12-13 deposited with the CCDC.
2017-04-27 downloaded from the CCDC.
;
_cell_angle_alpha 90
_cell_angle_beta 112.0125(10)
_cell_angle_gamma 90
_cell_formula_units_Z 2
_cell_length_a 11.3989(3)
_cell_length_b 16.7647(4)
_cell_length_c 12.0131(3)
_cell_measurement_reflns_used 9253
_cell_measurement_temperature 150(2)
_cell_measurement_theta_max 27.51
_cell_measurement_theta_min 2.43
_cell_volume 2128.34(9)
_computing_cell_refinement 'APEX2 v2014.1-1(Bruker, 2014)'
_computing_data_collection 'APEX2 v2014.1-1(Bruker, 2014)'
_computing_data_reduction 'SAINT V8.34A (Bruker, 2014)'
_computing_molecular_graphics 'XP V 5.1 (Bruker, 1998)'
_computing_publication_material 'CIFTAB V 2013/2 (Sheldrick, 2013)'
_computing_structure_refinement 'SHELXL-2014/1 (Sheldrick, 2014)'
_computing_structure_solution 'SHELXS-2012 (Bruker, 2013)'
_diffrn_ambient_temperature 150(2)
_diffrn_detector_area_resol_mean 52.0833
_diffrn_measured_fraction_theta_full 0.998
_diffrn_measured_fraction_theta_max 0.998
_diffrn_measurement_device_type 'Bruker D8 Venture \k-geometry diffractometer 208039-01'
_diffrn_measurement_method '\f and \w-scans'
_diffrn_radiation_monochromator 'Helios multilayer mirror'
_diffrn_radiation_type MoK\a
_diffrn_radiation_wavelength 0.71073
_diffrn_reflns_av_R_equivalents 0.0386
_diffrn_reflns_av_unetI/netI 0.0247
_diffrn_reflns_Laue_measured_fraction_full 0.998
_diffrn_reflns_Laue_measured_fraction_max 0.998
_diffrn_reflns_limit_h_max 14
_diffrn_reflns_limit_h_min -14
_diffrn_reflns_limit_k_max 21
_diffrn_reflns_limit_k_min -21
_diffrn_reflns_limit_l_max 15
_diffrn_reflns_limit_l_min -14
_diffrn_reflns_number 26549
_diffrn_reflns_point_group_measured_fraction_full 0.998
_diffrn_reflns_point_group_measured_fraction_max 0.998
_diffrn_reflns_theta_full 25.242
_diffrn_reflns_theta_max 27.099
_diffrn_reflns_theta_min 2.195
_diffrn_source 'micro-focus X-ray source'
_exptl_absorpt_coefficient_mu 0.714
_exptl_absorpt_correction_T_max 0.9316
_exptl_absorpt_correction_T_min 0.7230
_exptl_absorpt_correction_type multi-scan
_exptl_absorpt_process_details '(Sheldrick, 2012)'
_exptl_crystal_colour yellow
_exptl_crystal_density_diffrn 1.384
_exptl_crystal_description rhombohedron
_exptl_crystal_F_000 924
_exptl_crystal_recrystallization_method 'Re-crystallisation from solvent: Benzene'
_exptl_crystal_size_max 0.444
_exptl_crystal_size_mid 0.204
_exptl_crystal_size_min 0.092
_refine_diff_density_max 0.562
_refine_diff_density_min -0.371
_refine_diff_density_rms 0.069
_refine_ls_extinction_method none
_refine_ls_goodness_of_fit_ref 1.062
_refine_ls_hydrogen_treatment constr
_refine_ls_matrix_type full
_refine_ls_number_parameters 267
_refine_ls_number_reflns 4688
_refine_ls_number_restraints 0
_refine_ls_restrained_S_all 1.062
_refine_ls_R_factor_all 0.0402
_refine_ls_R_factor_gt 0.0343
_refine_ls_shift/su_max 0.000
_refine_ls_shift/su_mean 0.000
_refine_ls_structure_factor_coef Fsqd
_refine_ls_weighting_details 'w=1/[\s^2^(Fo^2^)+(0.0473P)^2^+1.6533P] where P=(Fo^2^+2Fc^2^)/3'
_refine_ls_weighting_scheme calc
_refine_ls_wR_factor_gt 0.0899
_refine_ls_wR_factor_ref 0.0942
_reflns_Friedel_coverage 0.000
_reflns_number_gt 4146
_reflns_number_total 4688
_reflns_threshold_expression 'I > 2\s(I)'
_cod_data_source_file c7dt00499k2.cif
_cod_data_source_block 491ZVN14
_cod_database_code 7042825
_shelx_space_group_comment
;
The symmetry employed for this shelxl refinement is uniquely defined
by the following loop, which should always be used as a source of
symmetry information in preference to the above space-group names.
They are only intended as comments.
;
_shelx_estimated_absorpt_t_min 0.742
_shelx_estimated_absorpt_t_max 0.937
_shelxl_version_number 2014-1

loop_
_space_group_symop_operation_xyz
'x, y, z'
'-x, y+1/2, -z+1/2'
'-x, -y, -z'
'x, -y-1/2, z-1/2'

loop_
_atom_site_label
_atom_site_type_symbol
_atom_site_fract_x
_atom_site_fract_y
_atom_site_fract_z
_atom_site_U_iso_or_equiv
_atom_site_adp_type
_atom_site_occupancy
_atom_site_site_symmetry_order
_atom_site_calc_flag
_atom_site_refinement_flags_posn
_atom_site_refinement_flags_adp
Mn1 Mn 0.17411(2) 0.42696(2) 0.81784(2) 0.01594(9) Uani 1 1 d . .
P1 P 0.19732(4) 0.48682(2) 0.66405(4) 0.01345(11) Uani 1 1 d . .
O1 O 0.43626(15) 0.37030(12) 0.91430(15) 0.0446(4) Uani 1 1 d . .
O2 O 0.08035(19) 0.28419(10) 0.67218(15) 0.0471(5) Uani 1 1 d . .
C1 C -0.00612(17) 0.46113(11) 0.82359(16) 0.0211(4) Uani 1 1 d . .
C2 C 0.07830(18) 0.52772(11) 0.86100(17) 0.0217(4) Uani 1 1 d . .
C3 C 0.18389(18) 0.50482(11) 0.96502(17) 0.0224(4) Uani 1 1 d . .
C4 C 0.16521(18) 0.42354(11) 0.99267(16) 0.0217(4) Uani 1 1 d . .
C5 C 0.04815(18) 0.39705(11) 0.90668(17) 0.0215(4) Uani 1 1 d . .
C6 C -0.13321(19) 0.46050(14) 0.72630(19) 0.0295(4) Uani 1 1 d . .
H6A H -0.1943 0.4858 0.7549 0.044 Uiso 1 1 calc R U
H6B H -0.1590 0.4053 0.7028 0.044 Uiso 1 1 calc R U
H6C H -0.1304 0.4900 0.6569 0.044 Uiso 1 1 calc R U
C7 C 0.0512(2) 0.60931(12) 0.80611(19) 0.0290(4) Uani 1 1 d . .
H7A H -0.0054 0.6377 0.8370 0.043 Uiso 1 1 calc R U
H7B H 0.0107 0.6045 0.7186 0.043 Uiso 1 1 calc R U
H7C H 0.1306 0.6390 0.8268 0.043 Uiso 1 1 calc R U
C8 C 0.2899(2) 0.55690(14) 1.0413(2) 0.0372(5) Uani 1 1 d . .
H8A H 0.2711 0.5770 1.1094 0.056 Uiso 1 1 calc R U
H8B H 0.2996 0.6019 0.9934 0.056 Uiso 1 1 calc R U
H8C H 0.3685 0.5260 1.0711 0.056 Uiso 1 1 calc R U
C9 C 0.2503(2) 0.37750(13) 1.10008(18) 0.0308(4) Uani 1 1 d . .
H9A H 0.2218 0.3848 1.1669 0.046 Uiso 1 1 calc R U
H9B H 0.3373 0.3970 1.1235 0.046 Uiso 1 1 calc R U
H9C H 0.2472 0.3207 1.0798 0.046 Uiso 1 1 calc R U
C10 C -0.0127(2) 0.31812(12) 0.9067(2) 0.0304(4) Uani 1 1 d . .
H10A H -0.0709 0.3228 0.9491 0.046 Uiso 1 1 calc R U
H10B H 0.0527 0.2785 0.9472 0.046 Uiso 1 1 calc R U
H10C H -0.0597 0.3012 0.8237 0.046 Uiso 1 1 calc R U
C11 C 0.33326(19) 0.39446(12) 0.87382(17) 0.0253(4) Uani 1 1 d . .
C12 C 0.1204(2) 0.34102(11) 0.72799(18) 0.0259(4) Uani 1 1 d . .
C13 C 0.05158(16) 0.49892(10) 0.53979(15) 0.0158(3) Uani 1 1 d . .
C14 C 0.26489(16) 0.58712(10) 0.67527(16) 0.0171(3) Uani 1 1 d . .
C15 C 0.22732(18) 0.64023(11) 0.57877(17) 0.0232(4) Uani 1 1 d . .
H15 H 0.1623 0.6255 0.5050 0.028 Uiso 1 1 calc R U
C16 C 0.2845(2) 0.71437(12) 0.5902(2) 0.0294(4) Uani 1 1 d . .
H16 H 0.2598 0.7497 0.5236 0.035 Uiso 1 1 calc R U
C17 C 0.3774(2) 0.73726(12) 0.6982(2) 0.0307(5) Uani 1 1 d . .
H17 H 0.4156 0.7884 0.7059 0.037 Uiso 1 1 calc R U
C18 C 0.41404(19) 0.68536(12) 0.7942(2) 0.0304(4) Uani 1 1 d . .
H18 H 0.4774 0.7010 0.8684 0.037 Uiso 1 1 calc R U
C19 C 0.35889(18) 0.61020(11) 0.78325(17) 0.0245(4) Uani 1 1 d . .
H19 H 0.3855 0.5746 0.8496 0.029 Uiso 1 1 calc R U
C20 C 0.28733(17) 0.43192(10) 0.58989(16) 0.0173(3) Uani 1 1 d . .
C21 C 0.41445(19) 0.44796(13) 0.6166(2) 0.0288(4) Uani 1 1 d . .
H21 H 0.4556 0.4886 0.6727 0.035 Uiso 1 1 calc R U
C22 C 0.4819(2) 0.40477(15) 0.5615(2) 0.0383(5) Uani 1 1 d . .
H22 H 0.5687 0.4163 0.5798 0.046 Uiso 1 1 calc R U
C23 C 0.4230(2) 0.34495(14) 0.4802(2) 0.0363(5) Uani 1 1 d . .
H23 H 0.4692 0.3156 0.4426 0.044 Uiso 1 1 calc R U
C24 C 0.2973(2) 0.32813(13) 0.45420(19) 0.0320(5) Uani 1 1 d . .
H24 H 0.2568 0.2871 0.3985 0.038 Uiso 1 1 calc R U
C25 C 0.22964(18) 0.37100(11) 0.50912(17) 0.0240(4) Uani 1 1 d . .
H25 H 0.1432 0.3586 0.4914 0.029 Uiso 1 1 calc R U

loop_
_atom_site_aniso_label
_atom_site_aniso_U_11
_atom_site_aniso_U_22
_atom_site_aniso_U_33
_atom_site_aniso_U_23
_atom_site_aniso_U_13
_atom_site_aniso_U_12
Mn1 0.01942(15) 0.01423(14) 0.01450(14) 0.00022(9) 0.00674(11) 0.00054(9)
P1 0.0137(2) 0.0134(2) 0.0124(2) 0.00040(15) 0.00383(16) 0.00030(15)
O1 0.0295(8) 0.0625(11) 0.0383(9) 0.0123(8) 0.0087(7) 0.0180(8)
O2 0.0815(13) 0.0277(8) 0.0409(9) -0.0143(7) 0.0331(9) -0.0250(8)
C1 0.0236(9) 0.0236(9) 0.0199(9) 0.0002(7) 0.0126(7) 0.0021(7)
C2 0.0267(9) 0.0210(9) 0.0209(9) -0.0022(7) 0.0131(7) 0.0032(7)
C3 0.0279(9) 0.0216(9) 0.0201(9) -0.0030(7) 0.0117(8) 0.0009(7)
C4 0.0259(9) 0.0261(10) 0.0159(8) 0.0001(7) 0.0111(7) 0.0026(7)
C5 0.0249(9) 0.0231(9) 0.0205(9) 0.0011(7) 0.0130(7) 0.0007(7)
C6 0.0244(10) 0.0409(12) 0.0250(10) -0.0003(9) 0.0114(8) 0.0019(8)
C7 0.0383(11) 0.0205(9) 0.0334(11) 0.0023(8) 0.0196(9) 0.0079(8)
C8 0.0437(13) 0.0368(12) 0.0320(12) -0.0095(9) 0.0150(10) -0.0081(10)
C9 0.0349(11) 0.0361(11) 0.0214(9) 0.0062(8) 0.0107(8) 0.0050(9)
C10 0.0377(11) 0.0268(10) 0.0336(11) 0.0036(8) 0.0212(9) -0.0060(8)
C11 0.0265(10) 0.0298(10) 0.0197(9) 0.0035(7) 0.0089(8) 0.0043(8)
C12 0.0378(11) 0.0211(9) 0.0239(9) 0.0000(7) 0.0175(8) -0.0026(8)
C13 0.0172(7) 0.0165(8) 0.0152(8) 0.0002(6) 0.0078(6) 0.0005(6)
C14 0.0171(8) 0.0154(8) 0.0209(8) -0.0011(7) 0.0095(7) -0.0006(6)
C15 0.0266(9) 0.0196(9) 0.0231(9) 0.0025(7) 0.0091(7) 0.0007(7)
C16 0.0349(11) 0.0189(9) 0.0370(11) 0.0071(8) 0.0165(9) 0.0017(8)
C17 0.0296(10) 0.0176(9) 0.0486(13) -0.0016(8) 0.0190(9) -0.0046(8)
C18 0.0262(10) 0.0267(10) 0.0337(11) -0.0054(8) 0.0058(8) -0.0070(8)
C19 0.0238(9) 0.0224(9) 0.0233(9) 0.0009(7) 0.0043(7) -0.0030(7)
C20 0.0204(8) 0.0164(8) 0.0169(8) 0.0048(6) 0.0092(7) 0.0043(6)
C21 0.0213(9) 0.0304(10) 0.0353(11) -0.0022(9) 0.0111(8) 0.0010(8)
C22 0.0257(10) 0.0437(13) 0.0520(14) 0.0012(11) 0.0220(10) 0.0075(9)
C23 0.0453(13) 0.0348(12) 0.0417(12) 0.0047(10) 0.0309(11) 0.0167(10)
C24 0.0429(12) 0.0267(10) 0.0300(10) -0.0038(8) 0.0176(9) 0.0069(9)
C25 0.0261(9) 0.0227(9) 0.0245(9) -0.0016(7) 0.0108(8) 0.0016(7)

loop_
_atom_type_symbol
_atom_type_description
_atom_type_scat_dispersion_real
_atom_type_scat_dispersion_imag
_atom_type_scat_source
C C 0.0033 0.0016 'International Tables Vol C Tables 4.2.6.8 and 6.1.1.4'
H H 0.0000 0.0000 'International Tables Vol C Tables 4.2.6.8 and 6.1.1.4'
O O 0.0106 0.0060 'International Tables Vol C Tables 4.2.6.8 and 6.1.1.4'
P P 0.1023 0.0942 'International Tables Vol C Tables 4.2.6.8 and 6.1.1.4'
Mn Mn 0.3368 0.7283 'International Tables Vol C Tables 4.2.6.8 and 6.1.1.4'

loop_
_geom_angle_atom_site_label_1
_geom_angle_atom_site_label_2
_geom_angle_atom_site_label_3
_geom_angle
_geom_angle_site_symmetry_1
C12 Mn1 C11 93.00(10) .
C12 Mn1 C4 116.40(8) .
C11 Mn1 C4 92.16(8) .
C12 Mn1 C5 88.28(8) .
C11 Mn1 C5 121.43(8) .
C4 Mn1 C5 38.65(7) .
C12 Mn1 C1 96.89(9) .
C11 Mn1 C1 157.34(8) .
C4 Mn1 C1 65.18(7) .
C5 Mn1 C1 39.06(7) .
C12 Mn1 C3 152.88(8) .
C11 Mn1 C3 98.26(8) .
C4 Mn1 C3 38.97(7) .
C5 Mn1 C3 64.79(7) .
C1 Mn1 C3 64.69(7) .
C12 Mn1 C2 133.51(9) .
C11 Mn1 C2 133.10(8) .
C4 Mn1 C2 64.83(7) .
C5 Mn1 C2 64.77(7) .
C1 Mn1 C2 38.56(7) .
C3 Mn1 C2 38.29(7) .
C12 Mn1 P1 88.98(6) .
C11 Mn1 P1 91.76(7) .
C4 Mn1 P1 154.05(5) .
C5 Mn1 P1 146.79(5) .
C1 Mn1 P1 108.71(5) .
C3 Mn1 P1 115.09(5) .
C2 Mn1 P1 94.30(5) .
C13 P1 C14 101.04(8) .
C13 P1 C20 99.54(8) .
C14 P1 C20 101.51(8) .
C13 P1 Mn1 112.78(6) .
C14 P1 Mn1 122.35(6) .
C20 P1 Mn1 116.26(6) .
C2 C1 C5 107.51(16) .
C2 C1 C6 126.62(17) .
C5 C1 C6 125.51(18) .
C2 C1 Mn1 71.42(10) .
C5 C1 Mn1 69.95(10) .
C6 C1 Mn1 129.32(13) .
C3 C2 C1 108.22(16) .
C3 C2 C7 126.76(18) .
C1 C2 C7 124.74(18) .
C3 C2 Mn1 70.46(10) .
C1 C2 Mn1 70.02(10) .
C7 C2 Mn1 129.94(13) .
C2 C3 C4 107.97(16) .
C2 C3 C8 127.13(18) .
C4 C3 C8 124.63(18) .
C2 C3 Mn1 71.25(10) .
C4 C3 Mn1 69.55(10) .
C8 C3 Mn1 129.41(15) .
C5 C4 C3 108.00(16) .
C5 C4 C9 126.31(18) .
C3 C4 C9 125.52(18) .
C5 C4 Mn1 70.82(10) .
C3 C4 Mn1 71.48(10) .
C9 C4 Mn1 127.07(14) .
C4 C5 C1 108.29(16) .
C4 C5 C10 125.96(18) .
C1 C5 C10 125.63(18) .
C4 C5 Mn1 70.53(11) .
C1 C5 Mn1 70.98(10) .
C10 C5 Mn1 127.18(14) .
C1 C6 H6A 109.5 .
C1 C6 H6B 109.5 .
H6A C6 H6B 109.5 .
C1 C6 H6C 109.5 .
H6A C6 H6C 109.5 .
H6B C6 H6C 109.5 .
C2 C7 H7A 109.5 .
C2 C7 H7B 109.5 .
H7A C7 H7B 109.5 .
C2 C7 H7C 109.5 .
H7A C7 H7C 109.5 .
H7B C7 H7C 109.5 .
C3 C8 H8A 109.5 .
C3 C8 H8B 109.5 .
H8A C8 H8B 109.5 .
C3 C8 H8C 109.5 .
H8A C8 H8C 109.5 .
H8B C8 H8C 109.5 .
C4 C9 H9A 109.5 .
C4 C9 H9B 109.5 .
H9A C9 H9B 109.5 .
C4 C9 H9C 109.5 .
H9A C9 H9C 109.5 .
H9B C9 H9C 109.5 .
C5 C10 H10A 109.5 .
C5 C10 H10B 109.5 .
H10A C10 H10B 109.5 .
C5 C10 H10C 109.5 .
H10A C10 H10C 109.5 .
H10B C10 H10C 109.5 .
O1 C11 Mn1 176.47(19) .
O2 C12 Mn1 176.15(19) .
C13 C13 P1 173.6(2) 3_566
C19 C14 C15 119.07(16) .
C19 C14 P1 118.61(14) .
C15 C14 P1 122.30(14) .
C16 C15 C14 120.21(18) .
C16 C15 H15 119.9 .
C14 C15 H15 119.9 .
C17 C16 C15 120.47(19) .
C17 C16 H16 119.8 .
C15 C16 H16 119.8 .
C18 C17 C16 119.59(18) .
C18 C17 H17 120.2 .
C16 C17 H17 120.2 .
C17 C18 C19 120.52(19) .
C17 C18 H18 119.7 .
C19 C18 H18 119.7 .
C18 C19 C14 120.13(18) .
C18 C19 H19 119.9 .
C14 C19 H19 119.9 .
C21 C20 C25 118.85(17) .
C21 C20 P1 121.01(14) .
C25 C20 P1 120.09(14) .
C20 C21 C22 120.3(2) .
C20 C21 H21 119.8 .
C22 C21 H21 119.8 .
C23 C22 C21 120.3(2) .
C23 C22 H22 119.9 .
C21 C22 H22 119.9 .
C24 C23 C22 119.77(19) .
C24 C23 H23 120.1 .
C22 C23 H23 120.1 .
C23 C24 C25 120.2(2) .
C23 C24 H24 119.9 .
C25 C24 H24 119.9 .
C24 C25 C20 120.61(19) .
C24 C25 H25 119.7 .
C20 C25 H25 119.7 .

loop_
_geom_bond_atom_site_label_1
_geom_bond_atom_site_label_2
_geom_bond_distance
_geom_bond_site_symmetry_2
Mn1 C12 1.766(2) .
Mn1 C11 1.768(2) .
Mn1 C4 2.1411(18) .
Mn1 C5 2.1450(19) .
Mn1 C1 2.1587(18) .
Mn1 C3 2.1668(18) .
Mn1 C2 2.1771(18) .
Mn1 P1 2.2038(5) .
P1 C13 1.7805(18) .
P1 C14 1.8332(17) .
P1 C20 1.8381(18) .
O1 C11 1.162(2) .
O2 C12 1.156(2) .
C1 C2 1.432(3) .
C1 C5 1.439(3) .
C1 C6 1.482(3) .
C2 C3 1.425(3) .
C2 C7 1.499(3) .
C3 C4 1.437(3) .
C3 C8 1.494(3) .
C4 C5 1.418(3) .
C4 C9 1.504(3) .
C5 C10 1.494(3) .
C6 H6A 0.9800 .
C6 H6B 0.9800 .
C6 H6C 0.9800 .
C7 H7A 0.9800 .
C7 H7B 0.9800 .
C7 H7C 0.9800 .
C8 H8A 0.9800 .
C8 H8B 0.9800 .
C8 H8C 0.9800 .
C9 H9A 0.9800 .
C9 H9B 0.9800 .
C9 H9C 0.9800 .
C10 H10A 0.9800 .
C10 H10B 0.9800 .
C10 H10C 0.9800 .
C13 C13 1.206(3) 3_566
C14 C19 1.392(3) .
C14 C15 1.396(3) .
C15 C16 1.386(3) .
C15 H15 0.9500 .
C16 C17 1.386(3) .
C16 H16 0.9500 .
C17 C18 1.379(3) .
C17 H17 0.9500 .
C18 C19 1.392(3) .
C18 H18 0.9500 .
C19 H19 0.9500 .
C20 C21 1.388(3) .
C20 C25 1.392(3) .
C21 C22 1.390(3) .
C21 H21 0.9500 .
C22 C23 1.385(3) .
C22 H22 0.9500 .
C23 C24 1.376(3) .
C23 H23 0.9500 .
C24 C25 1.389(3) .
C24 H24 0.9500 .
C25 H25 0.9500 .

loop_
_geom_torsion_atom_site_label_1
_geom_torsion_atom_site_label_2
_geom_torsion_atom_site_label_3
_geom_torsion_atom_site_label_4
_geom_torsion
C5 C1 C2 C3 0.6(2)
C6 C1 C2 C3 173.96(18)
Mn1 C1 C2 C3 -60.38(13)
C5 C1 C2 C7 -173.64(17)
C6 C1 C2 C7 -0.3(3)
Mn1 C1 C2 C7 125.39(18)
C5 C1 C2 Mn1 60.97(12)
C6 C1 C2 Mn1 -125.67(19)
C1 C2 C3 C4 0.0(2)
C7 C2 C3 C4 174.05(18)
Mn1 C2 C3 C4 -60.13(13)
C1 C2 C3 C8 -174.17(19)
C7 C2 C3 C8 -0.1(3)
Mn1 C2 C3 C8 125.7(2)
C1 C2 C3 Mn1 60.10(12)
C7 C2 C3 Mn1 -125.82(19)
C2 C3 C4 C5 -0.6(2)
C8 C3 C4 C5 173.77(19)
Mn1 C3 C4 C5 -61.76(13)
C2 C3 C4 C9 -175.98(18)
C8 C3 C4 C9 -1.7(3)
Mn1 C3 C4 C9 122.82(19)
C2 C3 C4 Mn1 61.20(13)
C8 C3 C4 Mn1 -124.5(2)
C3 C4 C5 C1 0.9(2)
C9 C4 C5 C1 176.30(18)
Mn1 C4 C5 C1 -61.26(13)
C3 C4 C5 C10 -175.45(18)
C9 C4 C5 C10 -0.1(3)
Mn1 C4 C5 C10 122.37(19)
C3 C4 C5 Mn1 62.19(13)
C9 C4 C5 Mn1 -122.44(19)
C2 C1 C5 C4 -0.9(2)
C6 C1 C5 C4 -174.40(18)
Mn1 C1 C5 C4 60.97(13)
C2 C1 C5 C10 175.45(18)
C6 C1 C5 C10 2.0(3)
Mn1 C1 C5 C10 -122.64(19)
C2 C1 C5 Mn1 -61.91(12)
C6 C1 C5 Mn1 124.63(19)
C13 P1 C14 C19 159.70(15)
C20 P1 C14 C19 -98.07(16)
Mn1 P1 C14 C19 33.50(17)
C13 P1 C14 C15 -21.72(17)
C20 P1 C14 C15 80.52(16)
Mn1 P1 C14 C15 -147.91(13)
C19 C14 C15 C16 1.0(3)
P1 C14 C15 C16 -177.59(15)
C14 C15 C16 C17 -1.5(3)
C15 C16 C17 C18 0.8(3)
C16 C17 C18 C19 0.3(3)
C17 C18 C19 C14 -0.7(3)
C15 C14 C19 C18 0.1(3)
P1 C14 C19 C18 178.74(16)
C13 P1 C20 C21 140.42(16)
C14 P1 C20 C21 36.99(17)
Mn1 P1 C20 C21 -98.20(15)
C13 P1 C20 C25 -42.19(16)
C14 P1 C20 C25 -145.62(15)
Mn1 P1 C20 C25 79.19(15)
C25 C20 C21 C22 1.2(3)
P1 C20 C21 C22 178.66(17)
C20 C21 C22 C23 -0.5(4)
C21 C22 C23 C24 -0.2(4)
C22 C23 C24 C25 0.1(3)
C23 C24 C25 C20 0.7(3)
C21 C20 C25 C24 -1.4(3)
P1 C20 C25 C24 -178.82(15)
